data_4070539
loop_
_publ_author_name
'Monreal, Marisa J.'
'Diaconescu, Paula L.'

_publ_section_title
;
 A Weak Interaction between Iron and Uranium in Uranium Alkyl Complexes
 Supported by Ferrocene Diamide Ligands
;
_journal_issue 8
_journal_name_full Organometallics
_journal_page_first 1702
_journal_paper_doi 10.1021/om700541u
_journal_volume 27
_journal_year 2008
_chemical_formula_moiety 'C36 H48 Fe N2 Si2 U'
_chemical_formula_sum 'C36 H48 Fe N2 Si2 U'
_chemical_formula_weight 858.82
_chemical_name_systematic
;

 ?

;
_space_group_IT_number 5
_symmetry_cell_setting monoclinic
_symmetry_space_group_name_Hall 'C 2y'
_symmetry_space_group_name_H-M 'C 1 2 1'
_atom_sites_solution_hydrogens geom
_atom_sites_solution_primary direct
_atom_sites_solution_secondary difmap
_audit_creation_method SHELXL-97
_cell_angle_alpha 90.00
_cell_angle_beta 95.153(2)
_cell_angle_gamma 90.00
_cell_formula_units_Z 4
_cell_length_a 12.316(2)
_cell_length_b 13.413(3)
_cell_length_c 22.081(4)
_cell_measurement_reflns_used 7910
_cell_measurement_temperature 100(2)
_cell_measurement_theta_max 29.52
_cell_measurement_theta_min 3.95
_cell_volume 3632.9(12)
_computing_cell_refinement 'Bruker SMART'
_computing_data_collection 'Bruker SMART'
_computing_data_reduction 'Bruker SAINT'
_computing_molecular_graphics 'Bruker SHELXTL'
_computing_publication_material 'Bruker SHELXTL'
_computing_structure_refinement 'SHELXL-97 (Sheldrick, 1997)'
_computing_structure_solution 'SHELXS-97 (Sheldrick, 1990)'
_diffrn_ambient_temperature 100(2)
_diffrn_measured_fraction_theta_full 0.988
_diffrn_measured_fraction_theta_max 0.937
_diffrn_measurement_device_type 'CCD area detector'
_diffrn_measurement_method 'phi and omega scans'
_diffrn_radiation_monochromator graphite
_diffrn_radiation_source 'fine-focus sealed tube'
_diffrn_radiation_type MoK\a
_diffrn_radiation_wavelength 0.71073
_diffrn_reflns_av_R_equivalents 0.0628
_diffrn_reflns_av_sigmaI/netI 0.1034
_diffrn_reflns_limit_h_max 17
_diffrn_reflns_limit_h_min -17
_diffrn_reflns_limit_k_max 18
_diffrn_reflns_limit_k_min -18
_diffrn_reflns_limit_l_max 30
_diffrn_reflns_limit_l_min -31
_diffrn_reflns_number 16930
_diffrn_reflns_theta_full 27.50
_diffrn_reflns_theta_max 30.60
_diffrn_reflns_theta_min 3.95
_exptl_absorpt_coefficient_mu 4.943
_exptl_absorpt_correction_T_max 0.4699
_exptl_absorpt_correction_T_min 0.2978
_exptl_absorpt_correction_type multi-scan
_exptl_absorpt_process_details 'Sadabs (Bruker)'
_exptl_crystal_colour 'dark red'
_exptl_crystal_density_diffrn 1.570
_exptl_crystal_density_method 'not measured'
_exptl_crystal_description cut-block
_exptl_crystal_F_000 1696
_exptl_crystal_size_max 0.30
_exptl_crystal_size_mid 0.20
_exptl_crystal_size_min 0.18
_refine_diff_density_max 3.107
_refine_diff_density_min -3.920
_refine_diff_density_rms 0.311
_refine_ls_abs_structure_details 'Flack H D (1983), Acta Cryst. A39, 876-881'
_refine_ls_extinction_method none
_refine_ls_goodness_of_fit_ref 1.126
_refine_ls_hydrogen_treatment constr
_refine_ls_matrix_type full
_refine_ls_number_parameters 180
_refine_ls_number_reflns 9623
_refine_ls_number_restraints 138
_refine_ls_restrained_S_all 1.139
_refine_ls_R_factor_all 0.1018
_refine_ls_R_factor_gt 0.0895
_refine_ls_shift/su_max 0.002
_refine_ls_shift/su_mean 0.000
_refine_ls_structure_factor_coef Fsqd
_refine_ls_weighting_details 'calc w=1/[\s^2^(Fo^2^)+(0.0000P)^2^+232.1879P] where P=(Fo^2^+2Fc^2^)/3'
_refine_ls_weighting_scheme calc
_refine_ls_wR_factor_gt 0.2026
_refine_ls_wR_factor_ref 0.2096
_reflns_number_gt 8114
_reflns_number_total 9623
_reflns_threshold_expression >2sigma(I)
_cod_data_source_file om700541u-file003.cif
_cod_data_source_block 1-Bz2
_cod_depositor_comments
;
The following automatic conversions were performed:

'_symmetry_cell_setting' value 'Monoclinic' changed to 'monoclinic'
according to /home/saulius/struct/CIF-dictionaries/cif_core.dic
dictionary named 'cif_core.dic' version 2.4.1 from 2010-06-29.

Automatic conversion script
Id: cif_fix_values 1715 2011-07-08 13:25:40Z adriana 
;
_cod_original_cell_volume 3633.1(12)
_cod_original_sg_symbol_H-M C2
_cod_database_code 4070539

loop_
_symmetry_equiv_pos_as_xyz
'x, y, z'
'-x, y, -z'
'x+1/2, y+1/2, z'
'-x+1/2, y+1/2, -z'

loop_
_atom_site_label
_atom_site_type_symbol
_atom_site_fract_x
_atom_site_fract_y
_atom_site_fract_z
_atom_site_U_iso_or_equiv
_atom_site_adp_type
_atom_site_occupancy
_atom_site_symmetry_multiplicity
_atom_site_calc_flag
_atom_site_refinement_flags
_atom_site_disorder_assembly
_atom_site_disorder_group
U1 U 0.82130(4) 0.49801(11) 0.23319(2) 0.02445(14) Uani 1 1 d . . .
Fe1 Fe 0.56363(15) 0.5043(4) 0.23491(9) 0.0335(6) Uani 1 1 d . A .
C1 C 0.6611(9) 0.4488(11) 0.3116(8) 0.008(4) Uiso 0.60 1 d PGU A 1
C2 C 0.6020(12) 0.3632(10) 0.2899(9) 0.018(5) Uiso 0.60 1 d PGU A 1
H2 H 0.6342 0.3007 0.2745 0.022 Uiso 0.60 1 calc PR A 1
C3 C 0.4891(11) 0.3858(12) 0.2879(8) 0.022(5) Uiso 0.60 1 d PGU A 1
H3 H 0.4280 0.3408 0.2725 0.026 Uiso 0.60 1 calc PR A 1
C4 C 0.4784(9) 0.4853(12) 0.3084(7) 0.010(4) Uiso 0.60 1 d PGU A 1
H4 H 0.4084 0.5193 0.3155 0.013 Uiso 0.60 1 calc PR A 1
C5 C 0.5847(12) 0.5243(9) 0.3230(7) 0.017(4) Uiso 0.60 1 d PGU A 1
H5 H 0.6022 0.5892 0.3440 0.021 Uiso 0.60 1 calc PR A 1
C6 C 0.6320(12) 0.5284(13) 0.1539(9) 0.017(5) Uiso 0.60 1 d PGU A 1
C7 C 0.5737(16) 0.4374(11) 0.1451(10) 0.029(6) Uiso 0.60 1 d PGU A 1
H7 H 0.6063 0.3710 0.1370 0.034 Uiso 0.60 1 calc PR A 1
C8 C 0.4650(14) 0.4542(18) 0.1594(12) 0.029(6) Uiso 0.60 1 d PGU A 1
H8 H 0.4064 0.4027 0.1596 0.034 Uiso 0.60 1 calc PR A 1
C9 C 0.4562(14) 0.5556(19) 0.1769(13) 0.048(9) Uiso 0.60 1 d PGU A 1
H9 H 0.3876 0.5902 0.1860 0.057 Uiso 0.60 1 calc PR A 1
C10 C 0.5594(18) 0.6014(12) 0.1735(11) 0.033(6) Uiso 0.60 1 d PGU A 1
H10 H 0.5759 0.6739 0.1796 0.039 Uiso 0.60 1 calc PR A 1
C1A C 0.6688(16) 0.529(2) 0.3169(15) 0.023(3) Uiso 0.40 1 d PGU A 2
C2A C 0.596(2) 0.6069(17) 0.2971(14) 0.023(3) Uiso 0.40 1 d PGU A 2
H2A H 0.6166 0.6775 0.2893 0.028 Uiso 0.40 1 calc PR A 2
C3A C 0.4878(18) 0.571(2) 0.2995(14) 0.023(3) Uiso 0.40 1 d PGU A 2
H3A H 0.4198 0.6118 0.2929 0.028 Uiso 0.40 1 calc PR A 2
C4A C 0.4940(19) 0.4710(19) 0.3207(15) 0.023(3) Uiso 0.40 1 d PGU A 2
H4A H 0.4308 0.4260 0.3257 0.028 Uiso 0.40 1 calc PR A 2
C5A C 0.606(2) 0.4452(16) 0.3315(14) 0.023(3) Uiso 0.40 1 d PGU A 2
H5A H 0.6351 0.3773 0.3423 0.028 Uiso 0.40 1 calc PR A 2
C6A C 0.548(2) 0.3685(16) 0.1847(14) 0.023(3) Uiso 0.40 1 d PGU A 2
H6A H 0.5625 0.3001 0.2014 0.028 Uiso 0.40 1 calc PR A 2
C7A C 0.4469(18) 0.420(2) 0.1826(15) 0.023(3) Uiso 0.40 1 d PGU A 2
H7A H 0.3774 0.3935 0.1964 0.028 Uiso 0.40 1 calc PR A 2
C8A C 0.4629(19) 0.5171(19) 0.1592(14) 0.023(3) Uiso 0.40 1 d PGU A 2
H8A H 0.4053 0.5692 0.1511 0.028 Uiso 0.40 1 calc PR A 2
C9A C 0.574(2) 0.5255(18) 0.1469(14) 0.023(3) Uiso 0.40 1 d PGU A 2
H9A H 0.6076 0.5842 0.1280 0.028 Uiso 0.40 1 calc PR A 2
C10A C 0.6262(16) 0.434(2) 0.1626(14) 0.023(3) Uiso 0.40 1 d PGU A 2
C11 C 0.9664(11) 0.6460(13) 0.2040(7) 0.048(5) Uiso 1 1 d GU . .
C12 C 1.0150(12) 0.6344(12) 0.2629(6) 0.042(5) Uiso 1 1 d GU A .
H12 H 0.9773 0.6545 0.2965 0.050 Uiso 1 1 calc R . .
C13 C 1.1187(12) 0.5933(13) 0.2725(6) 0.050(5) Uiso 1 1 d GU A .
H13 H 1.1519 0.5853 0.3128 0.059 Uiso 1 1 calc R . .
C14 C 1.1738(11) 0.5638(15) 0.2233(9) 0.081(8) Uiso 1 1 d GU A .
H14 H 1.2447 0.5357 0.2299 0.097 Uiso 1 1 calc R . .
C15 C 1.1253(16) 0.5754(17) 0.1644(7) 0.117(13) Uiso 1 1 d GU A .
H15 H 1.1629 0.5552 0.1308 0.141 Uiso 1 1 calc R . .
C16 C 1.0215(15) 0.6165(16) 0.1548(6) 0.080(8) Uiso 1 1 d GU A .
H16 H 0.9883 0.6244 0.1146 0.096 Uiso 1 1 calc R . .
C17 C 0.846(2) 0.672(2) 0.1960(13) 0.066(7) Uiso 1 1 d U A .
C18 C 0.9172(12) 0.3110(12) 0.2844(7) 0.053(5) Uiso 1 1 d GU . .
C19 C 0.8158(13) 0.2749(13) 0.2617(6) 0.058(6) Uiso 1 1 d GU A .
H19 H 0.7878 0.2904 0.2213 0.069 Uiso 1 1 calc R . .
C20 C 0.7553(11) 0.2162(13) 0.2982(8) 0.066(7) Uiso 1 1 d GU A .
H20 H 0.6860 0.1915 0.2828 0.080 Uiso 1 1 calc R . .
C21 C 0.7963(13) 0.1936(13) 0.3574(7) 0.065(7) Uiso 1 1 d GU A .
H21 H 0.7549 0.1535 0.3823 0.079 Uiso 1 1 calc R . .
C22 C 0.8977(13) 0.2298(13) 0.3800(6) 0.060(6) Uiso 1 1 d GU A .
H22 H 0.9256 0.2143 0.4204 0.072 Uiso 1 1 calc R . .
C23 C 0.9581(10) 0.2885(13) 0.3435(7) 0.053(5) Uiso 1 1 d GU A .
H23 H 1.0274 0.3132 0.3589 0.064 Uiso 1 1 calc R . .
C24 C 0.977(2) 0.381(2) 0.2417(13) 0.061(6) Uiso 1 1 d U A .
N1 N 0.7783(8) 0.4602(8) 0.3260(4) 0.0092(19) Uiso 1 1 d DU A .
Si1 Si 0.8317(4) 0.5518(3) 0.4014(2) 0.0246(9) Uani 1 1 d D . .
C25 C 0.9859(13) 0.5332(13) 0.4030(8) 0.032(4) Uiso 1 1 d D A .
H25A H 1.0121 0.4966 0.4399 0.039 Uiso 1 1 calc R . .
H25B H 1.0220 0.5983 0.4029 0.039 Uiso 1 1 calc R . .
H25C H 1.0026 0.4952 0.3671 0.039 Uiso 1 1 calc R . .
C26 C 0.7740(17) 0.4577(15) 0.4513(9) 0.047(5) Uiso 1 1 d D A .
H26A H 0.6944 0.4630 0.4475 0.056 Uiso 1 1 calc R . .
H26B H 0.8021 0.4697 0.4936 0.056 Uiso 1 1 calc R . .
H26C H 0.7952 0.3907 0.4390 0.056 Uiso 1 1 calc R . .
C27 C 0.8086(14) 0.6802(13) 0.4313(8) 0.034(4) Uiso 1 1 d DU A .
C28 C 0.6798(14) 0.6902(15) 0.4452(9) 0.037(4) Uiso 1 1 d DU . .
H28A H 0.6610 0.7609 0.4488 0.044 Uiso 1 1 calc R A .
H28B H 0.6687 0.6559 0.4833 0.044 Uiso 1 1 calc R . .
H28C H 0.6333 0.6600 0.4118 0.044 Uiso 1 1 calc R . .
C29 C 0.8741(15) 0.6910(15) 0.4980(8) 0.037(4) Uiso 1 1 d DU . .
H29A H 0.9311 0.6399 0.5031 0.044 Uiso 1 1 calc R A .
H29B H 0.8234 0.6824 0.5294 0.044 Uiso 1 1 calc R . .
H29C H 0.9076 0.7573 0.5020 0.044 Uiso 1 1 calc R . .
C30 C 0.8293(15) 0.7617(13) 0.3906(8) 0.035(4) Uiso 1 1 d DU . .
H30A H 0.7826 0.7544 0.3526 0.042 Uiso 1 1 calc R A .
H30B H 0.9060 0.7604 0.3820 0.042 Uiso 1 1 calc R . .
H30C H 0.8133 0.8252 0.4099 0.042 Uiso 1 1 calc R . .
N2 N 0.749(3) 0.536(3) 0.1545(12) 0.098(4) Uiso 0.67(2) 1 d PDU A 1
Si2 Si 0.7718(14) 0.5959(12) 0.0723(8) 0.098(4) Uiso 0.67(2) 1 d PDU A 1
C31 C 0.714(3) 0.499(3) 0.0128(15) 0.098(4) Uiso 0.67(2) 1 d PDU A 1
H31A H 0.6344 0.4968 0.0125 0.147 Uiso 0.67(2) 1 calc PR A 1
H31B H 0.7444 0.4333 0.0234 0.147 Uiso 0.67(2) 1 calc PR A 1
H31C H 0.7339 0.5185 -0.0275 0.147 Uiso 0.67(2) 1 calc PR A 1
C32 C 0.918(2) 0.608(3) 0.076(2) 0.098(4) Uiso 0.67(2) 1 d PD A 1
H32A H 0.9514 0.5456 0.0919 0.147 Uiso 0.67(2) 1 calc PR A 1
H32B H 0.9410 0.6628 0.1036 0.147 Uiso 0.67(2) 1 calc PR A 1
H32C H 0.9400 0.6212 0.0356 0.147 Uiso 0.67(2) 1 calc PR A 1
C33 C 0.696(2) 0.714(2) 0.0422(15) 0.098(4) Uiso 0.67(2) 1 d PDU A 1
C34 C 0.684(4) 0.777(3) 0.1064(17) 0.098(4) Uiso 0.67(2) 1 d PDU A 1
H34A H 0.6399 0.7382 0.1329 0.147 Uiso 0.67(2) 1 calc PR A 1
H34B H 0.6475 0.8410 0.0968 0.147 Uiso 0.67(2) 1 calc PR A 1
H34C H 0.7560 0.7891 0.1273 0.147 Uiso 0.67(2) 1 calc PR A 1
C35 C 0.578(3) 0.669(3) 0.019(2) 0.098(4) Uiso 0.67(2) 1 d PDU . 1
H35A H 0.5581 0.6166 0.0467 0.147 Uiso 0.67(2) 1 calc PR A 1
H35B H 0.5810 0.6402 -0.0220 0.147 Uiso 0.67(2) 1 calc PR A 1
H35C H 0.5233 0.7219 0.0170 0.147 Uiso 0.67(2) 1 calc PR A 1
C36 C 0.760(4) 0.789(3) 0.018(2) 0.098(4) Uiso 0.67(2) 1 d PDU A 1
H36A H 0.8272 0.7979 0.0448 0.147 Uiso 0.67(2) 1 calc PR A 1
H36B H 0.7187 0.8521 0.0163 0.147 Uiso 0.67(2) 1 calc PR A 1
H36C H 0.7771 0.7704 -0.0225 0.147 Uiso 0.67(2) 1 calc PR A 1
N2A N 0.732(5) 0.420(4) 0.1525(16) 0.063(6) Uiso 0.33(2) 1 d PDU A 2
Si2A Si 0.7788(18) 0.4491(16) 0.0675(10) 0.063(6) Uiso 0.33(2) 1 d PDU A 2
C31A C 0.928(3) 0.414(4) 0.069(3) 0.063(6) Uiso 0.33(2) 1 d PD A 2
H31D H 0.9728 0.4641 0.0916 0.076 Uiso 0.33(2) 1 calc PR A 2
H31E H 0.9490 0.4106 0.0269 0.076 Uiso 0.33(2) 1 calc PR A 2
H31F H 0.9399 0.3486 0.0882 0.076 Uiso 0.33(2) 1 calc PR A 2
C32A C 0.686(4) 0.362(4) 0.027(2) 0.063(6) Uiso 0.33(2) 1 d PD A 2
H32D H 0.6105 0.3851 0.0278 0.076 Uiso 0.33(2) 1 calc PR A 2
H32E H 0.6933 0.2958 0.0459 0.076 Uiso 0.33(2) 1 calc PR A 2
H32F H 0.7030 0.3567 -0.0157 0.076 Uiso 0.33(2) 1 calc PR A 2
C33A C 0.765(3) 0.578(2) 0.0302(18) 0.063(6) Uiso 0.33(2) 1 d PDU A 2
C34A C 0.762(5) 0.659(3) 0.089(2) 0.063(6) Uiso 0.33(2) 1 d PDU A 2
H34D H 0.8297 0.6526 0.1156 0.076 Uiso 0.33(2) 1 calc PR A 2
H34E H 0.6997 0.6436 0.1116 0.076 Uiso 0.33(2) 1 calc PR A 2
H34F H 0.7557 0.7271 0.0730 0.076 Uiso 0.33(2) 1 calc PR A 2
C35A C 0.878(4) 0.599(4) 0.001(3) 0.063(6) Uiso 0.33(2) 1 d PDU A 2
H35D H 0.9390 0.5781 0.0290 0.076 Uiso 0.33(2) 1 calc PR A 2
H35E H 0.8839 0.6706 -0.0078 0.076 Uiso 0.33(2) 1 calc PR A 2
H35F H 0.8783 0.5615 -0.0374 0.076 Uiso 0.33(2) 1 calc PR A 2
C36A C 0.660(4) 0.600(4) 0.001(3) 0.063(6) Uiso 0.33(2) 1 d PDU A 2
H36D H 0.6044 0.5804 0.0272 0.076 Uiso 0.33(2) 1 calc PR A 2
H36E H 0.6501 0.5638 -0.0376 0.076 Uiso 0.33(2) 1 calc PR A 2
H36F H 0.6548 0.6722 -0.0071 0.076 Uiso 0.33(2) 1 calc PR A 2

loop_
_atom_site_aniso_label
_atom_site_aniso_U_11
_atom_site_aniso_U_22
_atom_site_aniso_U_33
_atom_site_aniso_U_23
_atom_site_aniso_U_13
_atom_site_aniso_U_12
U1 0.0197(2) 0.0351(3) 0.0180(2) -0.0133(3) -0.00143(14) 0.0062(4)
Fe1 0.0197(9) 0.0513(17) 0.0277(9) -0.0243(17) -0.0076(7) 0.0157(17)
Si1 0.027(2) 0.024(2) 0.022(2) -0.0075(17) -0.0041(17) 0.0074(18)

loop_
_atom_type_symbol
_atom_type_description
_atom_type_scat_dispersion_real
_atom_type_scat_dispersion_imag
_atom_type_scat_source
C C 0.0033 0.0016 'International Tables Vol C Tables 4.2.6.8 and 6.1.1.4'
H H 0.0000 0.0000 'International Tables Vol C Tables 4.2.6.8 and 6.1.1.4'
N N 0.0061 0.0033 'International Tables Vol C Tables 4.2.6.8 and 6.1.1.4'
Si Si 0.0817 0.0704 'International Tables Vol C Tables 4.2.6.8 and 6.1.1.4'
Fe Fe 0.3463 0.8444 'International Tables Vol C Tables 4.2.6.8 and 6.1.1.4'
U U -9.6767 9.6646 'International Tables Vol C Tables 4.2.6.8 and 6.1.1.4'

loop_
_geom_angle_atom_site_label_1
_geom_angle_atom_site_label_2
_geom_angle_atom_site_label_3
_geom_angle
_geom_angle_site_symmetry_1
_geom_angle_site_symmetry_3
N2 U1 N1 139.0(11) . .
N2 U1 N2A 42.8(14) . .
N1 U1 N2A 118.7(10) . .
N2 U1 C24 121.5(12) . .
N1 U1 C24 91.8(7) . .
N2A U1 C24 94.9(16) . .
N2 U1 C17 61.6(13) . .
N1 U1 C17 124.1(7) . .
N2A U1 C17 103.7(13) . .
C24 U1 C17 120.3(9) . .
N2 U1 C10A 45.6(12) . .
N1 U1 C10A 100.1(6) . .
N2A U1 C10A 27.3(14) . .
C24 U1 C10A 117.0(8) . .
C17 U1 C10A 102.8(9) . .
N2 U1 Fe1 68.0(10) . .
N1 U1 Fe1 71.0(3) . .
N2A U1 Fe1 66.7(13) . .
C24 U1 Fe1 141.6(7) . .
C17 U1 Fe1 97.3(7) . .
C10A U1 Fe1 39.5(5) . .
C10 Fe1 C9 44.3(6) . .
C10 Fe1 C5 128.0(7) . .
C9 Fe1 C5 130.3(7) . .
C10 Fe1 C2A 90.6(9) . .
C9 Fe1 C2A 107.8(11) . .
C5 Fe1 C2A 37.5(8) . .
C10 Fe1 C9A 36.0(9) . .
C9 Fe1 C9A 51.9(10) . .
C5 Fe1 C9A 160.4(8) . .
C2A Fe1 C9A 124.1(10) . .
C10 Fe1 C3A 102.8(9) . .
C9 Fe1 C3A 88.7(9) . .
C5 Fe1 C3A 41.7(8) . .
C2A Fe1 C3A 42.2(6) . .
C9A Fe1 C3A 135.7(11) . .
C10 Fe1 C8A 50.3(9) . .
C9 Fe1 C8A 19.2(9) . .
C5 Fe1 C8A 146.8(8) . .
C2A Fe1 C8A 126.7(11) . .
C9A Fe1 C8A 41.8(5) . .
C3A Fe1 C8A 105.4(10) . .
C10 Fe1 C4 133.0(7) . .
C9 Fe1 C4 101.9(7) . .
C5 Fe1 C4 41.7(3) . .
C2A Fe1 C4 67.3(9) . .
C9A Fe1 C4 152.5(8) . .
C3A Fe1 C4 34.0(10) . .
C8A Fe1 C4 110.7(8) . .
C10 Fe1 C10A 75.4(10) . .
C9 Fe1 C10A 86.0(9) . .
C5 Fe1 C10A 143.7(8) . .
C2A Fe1 C10A 143.0(10) . .
C9A Fe1 C10A 41.0(5) . .
C3A Fe1 C10A 173.8(10) . .
C8A Fe1 C10A 68.9(6) . .
C4 Fe1 C10A 144.9(9) . .
C10 Fe1 C6 41.8(4) . .
C9 Fe1 C6 70.8(5) . .
C5 Fe1 C6 144.1(7) . .
C2A Fe1 C6 115.1(9) . .
C9A Fe1 C6 20.4(9) . .
C3A Fe1 C6 143.6(9) . .
C8A Fe1 C6 62.2(9) . .
C4 Fe1 C6 172.7(6) . .
C10A Fe1 C6 36.3(10) . .
C10 Fe1 C8 70.7(6) . .
C9 Fe1 C8 41.5(4) . .
C5 Fe1 C8 148.7(7) . .
C2A Fe1 C8 148.6(10) . .
C9A Fe1 C8 49.0(9) . .
C3A Fe1 C8 116.2(9) . .
C8A Fe1 C8 23.7(8) . .
C4 Fe1 C8 107.1(7) . .
C10A Fe1 C8 57.6(9) . .
C6 Fe1 C8 67.2(5) . .
C10 Fe1 C7A 90.2(8) . .
C9 Fe1 C7A 54.3(9) . .
C5 Fe1 C7A 130.2(8) . .
C2A Fe1 C7A 148.4(11) . .
C9A Fe1 C7A 68.6(7) . .
C3A Fe1 C7A 107.2(10) . .
C8A Fe1 C7A 40.5(5) . .
C4 Fe1 C7A 89.7(8) . .
C10A Fe1 C7A 67.1(6) . .
C6 Fe1 C7A 85.4(9) . .
C8 Fe1 C7A 20.3(10) . .
C5 C1 C2 108.0 . .
C5 C1 N1 123.1(11) . .
C2 C1 N1 128.7(11) . .
C5 C1 Fe1 63.6(6) . .
C2 C1 Fe1 77.2(7) . .
N1 C1 Fe1 128.0(11) . .
C3 C2 C1 108.0 . .
C3 C2 Fe1 69.5(6) . .
C1 C2 Fe1 65.4(6) . .
C3 C2 H2 125.8 . .
C1 C2 H2 125.8 . .
Fe1 C2 H2 125.8 . .
C2 C3 C4 108.0 . .
C2 C3 Fe1 73.7(6) . .
C4 C3 Fe1 63.2(6) . .
C2 C3 H3 126.0 . .
C4 C3 H3 126.0 . .
Fe1 C3 H3 126.0 . .
C5 C4 C3 108.0 . .
C5 C4 Fe1 66.6(7) . .
C3 C4 Fe1 78.1(7) . .
C5 C4 H4 125.8 . .
C3 C4 H4 125.8 . .
Fe1 C4 H4 125.8 . .
C4 C5 C1 108.0 . .
C4 C5 Fe1 71.7(7) . .
C1 C5 Fe1 75.9(7) . .
C4 C5 H5 125.7 . .
C1 C5 H5 125.7 . .
Fe1 C5 H5 125.7 . .
C10 C6 C7 108.0 . .
C10 C6 N2 127(2) . .
C7 C6 N2 124(2) . .
C10 C6 Fe1 61.8(9) . .
C7 C6 Fe1 75.1(8) . .
N2 C6 Fe1 119.1(15) . .
C8 C7 C6 108.0 . .
C8 C7 Fe1 66.6(8) . .
C6 C7 Fe1 66.0(7) . .
C8 C7 H7 125.7 . .
C6 C7 H7 125.7 . .
Fe1 C7 H7 125.7 . .
C9 C8 C7 108.0 . .
C9 C8 Fe1 61.7(9) . .
C7 C8 Fe1 74.6(8) . .
C9 C8 H8 125.9 . .
C7 C8 H8 125.9 . .
Fe1 C8 H8 125.9 . .
C10 C9 C8 108.0 . .
C10 C9 Fe1 67.5(8) . .
C8 C9 Fe1 76.7(9) . .
C10 C9 H9 125.9 . .
C8 C9 H9 125.9 . .
Fe1 C9 H9 125.9 . .
C9 C10 C6 108.0 . .
C9 C10 Fe1 68.2(9) . .
C6 C10 Fe1 76.4(9) . .
C9 C10 H10 125.9 . .
C6 C10 H10 125.9 . .
Fe1 C10 H10 125.9 . .
C2A C1A C5A 108.0 . .
C2A C1A N1 161.3(17) . .
C5A C1A N1 89.1(16) . .
C2A C1A Fe1 62.5(11) . .
C5A C1A Fe1 76.6(11) . .
N1 C1A Fe1 116.3(17) . .
C3A C2A C1A 108.0 . .
C3A C2A Fe1 69.9(12) . .
C1A C2A Fe1 77.4(12) . .
C3A C2A H2A 125.7 . .
C1A C2A H2A 125.7 . .
Fe1 C2A H2A 125.7 . .
C4A C3A C2A 108.0 . .
C4A C3A Fe1 78.3(12) . .
C2A C3A Fe1 67.9(12) . .
C4A C3A H3A 125.7 . .
C2A C3A H3A 125.7 . .
Fe1 C3A H3A 125.7 . .
C5A C4A C3A 108.0 . .
C5A C4A Fe1 75.3(11) . .
C3A C4A Fe1 62.4(11) . .
C5A C4A H4A 126.0 . .
C3A C4A H4A 126.0 . .
Fe1 C4A H4A 126.0 . .
C4A C5A C1A 108.0 . .
C4A C5A Fe1 67.9(10) . .
C1A C5A Fe1 66.3(11) . .
C4A C5A H5A 125.8 . .
C1A C5A H5A 125.8 . .
Fe1 C5A H5A 125.8 . .
C7A C6A C10A 108.0 . .
C7A C6A Fe1 68.9(11) . .
C10A C6A Fe1 67.7(11) . .
C7A C6A H6A 125.9 . .
C10A C6A H6A 125.9 . .
Fe1 C6A H6A 125.9 . .
C6A C7A C8A 108.0 . .
C6A C7A Fe1 71.9(11) . .
C8A C7A Fe1 66.1(11) . .
C6A C7A H7A 126.0 . .
C8A C7A H7A 126.0 . .
Fe1 C7A H7A 126.0 . .
C7A C8A C9A 108.0 . .
C7A C8A Fe1 73.3(11) . .
C9A C8A Fe1 68.4(11) . .
C7A C8A H8A 126.0 . .
C9A C8A H8A 126.0 . .
Fe1 C8A H8A 126.0 . .
C10A C9A C8A 108.0 . .
C10A C9A Fe1 72.7(11) . .
C8A C9A Fe1 69.8(12) . .
C10A C9A H9A 126.0 . .
C8A C9A H9A 126.0 . .
Fe1 C9A H9A 126.0 . .
N2A C10A C9A 120(3) . .
N2A C10A C6A 132(3) . .
C9A C10A C6A 108.0 . .
N2A C10A Fe1 128(3) . .
C9A C10A Fe1 66.3(11) . .
C6A C10A Fe1 72.8(11) . .
N2A C10A U1 50(2) . .
C9A C10A U1 102.3(14) . .
C6A C10A U1 124.0(15) . .
Fe1 C10A U1 78.2(10) . .
C12 C11 C16 120.0 . .
C12 C11 C17 117.9(15) . .
C16 C11 C17 121.1(15) . .
C13 C12 C11 120.0 . .
C13 C12 H12 120.0 . .
C11 C12 H12 120.0 . .
C12 C13 C14 120.0 . .
C12 C13 H13 120.0 . .
C14 C13 H13 120.0 . .
C15 C14 C13 120.0 . .
C15 C14 H14 120.0 . .
C13 C14 H14 120.0 . .
C14 C15 C16 120.0 . .
C14 C15 H15 120.0 . .
C16 C15 H15 120.0 . .
C15 C16 C11 120.0 . .
C15 C16 H16 120.0 . .
C11 C16 H16 120.0 . .
C11 C17 U1 83.6(14) . .
C19 C18 C23 120.0 . .
C19 C18 C24 116.6(15) . .
C23 C18 C24 123.3(15) . .
C20 C19 C18 120.0 . .
C20 C19 H19 120.0 . .
C18 C19 H19 120.0 . .
C21 C20 C19 120.0 . .
C21 C20 H20 120.0 . .
C19 C20 H20 120.0 . .
C20 C21 C22 120.0 . .
C20 C21 H21 120.0 . .
C22 C21 H21 120.0 . .
C21 C22 C23 120.0 . .
C21 C22 H22 120.0 . .
C23 C22 H22 120.0 . .
C22 C23 C18 120.0 . .
C22 C23 H23 120.0 . .
C18 C23 H23 120.0 . .
C18 C24 U1 91.5(14) . .
C1 N1 C1A 40.7(10) . .
C1 N1 Si1 117.5(8) . .
C1A N1 Si1 87.9(12) . .
C1 N1 U1 97.8(8) . .
C1A N1 U1 91.1(12) . .
Si1 N1 U1 120.5(5) . .
C26 Si1 C27 109.7(8) . .
C26 Si1 C25 109.4(8) . .
C27 Si1 C25 107.2(8) . .
C26 Si1 N1 87.9(7) . .
C27 Si1 N1 139.5(7) . .
C25 Si1 N1 100.2(6) . .
Si1 C25 H25A 109.5 . .
Si1 C25 H25B 109.5 . .
H25A C25 H25B 109.5 . .
Si1 C25 H25C 109.5 . .
H25A C25 H25C 109.5 . .
H25B C25 H25C 109.5 . .
Si1 C26 H26A 109.5 . .
Si1 C26 H26B 109.5 . .
H26A C26 H26B 109.5 . .
Si1 C26 H26C 109.5 . .
H26A C26 H26C 109.5 . .
H26B C26 H26C 109.5 . .
C30 C27 C29 113.2(15) . .
C30 C27 C28 106.2(14) . .
C29 C27 C28 103.4(13) . .
C30 C27 Si1 115.7(12) . .
C29 C27 Si1 108.8(12) . .
C28 C27 Si1 108.7(12) . .
C27 C28 H28A 109.5 . .
C27 C28 H28B 109.5 . .
H28A C28 H28B 109.5 . .
C27 C28 H28C 109.5 . .
H28A C28 H28C 109.5 . .
H28B C28 H28C 109.5 . .
C27 C29 H29A 109.5 . .
C27 C29 H29B 109.5 . .
H29A C29 H29B 109.5 . .
C27 C29 H29C 109.5 . .
H29A C29 H29C 109.5 . .
H29B C29 H29C 109.5 . .
C27 C30 H30A 109.5 . .
C27 C30 H30B 109.5 . .
H30A C30 H30B 109.5 . .
C27 C30 H30C 109.5 . .
H30A C30 H30C 109.5 . .
H30B C30 H30C 109.5 . .
C6 N2 U1 111.6(16) . .
C6 N2 Si2 103.8(19) . .
U1 N2 Si2 144(2) . .
C32 Si2 C33 113.3(16) . .
C32 Si2 C31 113.4(17) . .
C33 Si2 C31 100.3(15) . .
C32 Si2 N2 102.2(16) . .
C33 Si2 N2 122.3(14) . .
C31 Si2 N2 105.5(15) . .
Si2 C31 H31A 109.5 . .
Si2 C31 H31B 109.5 . .
H31A C31 H31B 109.5 . .
Si2 C31 H31C 109.5 . .
H31A C31 H31C 109.5 . .
H31B C31 H31C 109.5 . .
Si2 C32 H32A 109.5 . .
Si2 C32 H32B 109.5 . .
H32A C32 H32B 109.5 . .
Si2 C32 H32C 109.5 . .
H32A C32 H32C 109.5 . .
H32B C32 H32C 109.5 . .
C36 C33 C35 132(3) . .
C36 C33 C34 93(2) . .
C35 C33 C34 108(2) . .
C36 C33 Si2 117(2) . .
C35 C33 Si2 101.3(18) . .
C34 C33 Si2 101.6(19) . .
C33 C34 H34A 109.5 . .
C33 C34 H34B 109.5 . .
H34A C34 H34B 109.5 . .
C33 C34 H34C 109.5 . .
H34A C34 H34C 109.5 . .
H34B C34 H34C 109.5 . .
C33 C35 C35 157.7(18) . 2_655
C33 C35 H35A 109.5 . .
C35 C35 H35A 88.6 2_655 .
C33 C35 H35B 109.5 . .
C35 C35 H35B 74.9 2_655 .
H35A C35 H35B 109.5 . .
C33 C35 H35C 109.5 . .
C35 C35 H35C 50.2 2_655 .
H35A C35 H35C 109.5 . .
H35B C35 H35C 109.5 . .
C33 C36 H36A 109.5 . .
C33 C36 H36B 109.5 . .
H36A C36 H36B 109.5 . .
C33 C36 H36C 109.5 . .
H36A C36 H36C 109.5 . .
H36B C36 H36C 109.5 . .
C10A N2A Si2A 119(3) . .
C10A N2A U1 102(3) . .
Si2A N2A U1 118(2) . .
C32A Si2A C31A 114(2) . .
C32A Si2A C33A 110.0(18) . .
C31A Si2A C33A 106.1(17) . .
C32A Si2A N2A 96.5(17) . .
C31A Si2A N2A 107.1(17) . .
C33A Si2A N2A 122.9(17) . .
Si2A C31A H31D 109.5 . .
Si2A C31A H31E 109.5 . .
H31D C31A H31E 109.5 . .
Si2A C31A H31F 109.5 . .
H31D C31A H31F 109.5 . .
H31E C31A H31F 109.5 . .
Si2A C32A H32D 109.5 . .
Si2A C32A H32E 109.5 . .
H32D C32A H32E 109.5 . .
Si2A C32A H32F 109.5 . .
H32D C32A H32F 109.5 . .
H32E C32A H32F 109.5 . .
C36A C33A C35A 124(3) . .
C36A C33A C34A 98(2) . .
C35A C33A C34A 106(2) . .
C36A C33A Si2A 115(2) . .
C35A C33A Si2A 107(2) . .
C34A C33A Si2A 105(2) . .
C33A C34A H34D 109.5 . .
C33A C34A H34E 109.5 . .
H34D C34A H34E 109.5 . .
C33A C34A H34F 109.5 . .
H34D C34A H34F 109.5 . .
H34E C34A H34F 109.5 . .
C33A C35A H35D 109.5 . .
C33A C35A H35E 109.5 . .
H35D C35A H35E 109.5 . .
C33A C35A H35F 109.5 . .
H35D C35A H35F 109.5 . .
H35E C35A H35F 109.5 . .
C33A C36A H36D 109.5 . .
C33A C36A H36E 109.5 . .
H36D C36A H36E 109.5 . .
C33A C36A H36F 109.5 . .
H36D C36A H36F 109.5 . .
H36E C36A H36F 109.5 . .

loop_
_geom_bond_atom_site_label_1
_geom_bond_atom_site_label_2
_geom_bond_distance
_geom_bond_site_symmetry_2
U1 N2 1.95(3) .
U1 N1 2.222(10) .
U1 N2A 2.27(5) .
U1 C24 2.47(3) .
U1 C17 2.51(3) .
U1 C10A 2.88(3) .
U1 Fe1 3.178(2) .
Fe1 C10 1.88(2) .
Fe1 C9 1.89(3) .
Fe1 C5 1.959(16) .
Fe1 C2A 1.96(3) .
Fe1 C9A 1.98(3) .
Fe1 C3A 1.99(3) .
Fe1 C8A 2.00(3) .
Fe1 C4 2.026(14) .
Fe1 C10A 2.06(3) .
Fe1 C6 2.070(18) .
Fe1 C8 2.08(2) .
Fe1 C7A 2.09(3) .
C1 C5 1.4200 .
C1 C2 1.4200 .
C1 N1 1.459(15) .
C2 C3 1.4200 .
C2 H2 1.0000 .
C3 C4 1.4200 .
C3 H3 1.0000 .
C4 C5 1.4200 .
C4 H4 1.0000 .
C5 H5 1.0000 .
C6 C10 1.4200 .
C6 C7 1.4200 .
C6 N2 1.44(4) .
C7 C8 1.4200 .
C7 H7 1.0000 .
C8 C9 1.4200 .
C8 H8 1.0000 .
C9 C10 1.4200 .
C9 H9 1.0000 .
C10 H10 1.0000 .
C1A C2A 1.4200 .
C1A C5A 1.4200 .
C1A N1 1.63(2) .
C2A C3A 1.4200 .
C2A H2A 1.0000 .
C3A C4A 1.4200 .
C3A H3A 1.0000 .
C4A C5A 1.4200 .
C4A H4A 1.0000 .
C5A H5A 1.0000 .
C6A C7A 1.4200 .
C6A C10A 1.4200 .
C6A H6A 1.0000 .
C7A C8A 1.4200 .
C7A H7A 1.0000 .
C8A C9A 1.4200 .
C8A H8A 1.0000 .
C9A C10A 1.4200 .
C9A H9A 1.0000 .
C10A N2A 1.35(6) .
C11 C12 1.3900 .
C11 C16 1.3900 .
C11 C17 1.52(3) .
C12 C13 1.3900 .
C12 H12 0.9500 .
C13 C14 1.3900 .
C13 H13 0.9500 .
C14 C15 1.3900 .
C14 H14 0.9500 .
C15 C16 1.3900 .
C15 H15 0.9500 .
C16 H16 0.9500 .
C18 C19 1.3900 .
C18 C23 1.3900 .
C18 C24 1.56(3) .
C19 C20 1.3900 .
C19 H19 0.9500 .
C20 C21 1.3900 .
C20 H20 0.9500 .
C21 C22 1.3900 .
C21 H21 0.9500 .
C22 C23 1.3900 .
C22 H22 0.9500 .
C23 H23 0.9500 .
N1 Si1 2.125(10) .
Si1 C26 1.858(19) .
Si1 C27 1.875(19) .
Si1 C25 1.912(16) .
C25 H25A 0.9800 .
C25 H25B 0.9800 .
C25 H25C 0.9800 .
C26 H26A 0.9800 .
C26 H26B 0.9800 .
C26 H26C 0.9800 .
C27 C30 1.45(2) .
C27 C29 1.62(2) .
C27 C28 1.65(2) .
C28 H28A 0.9800 .
C28 H28B 0.9800 .
C28 H28C 0.9800 .
C29 H29A 0.9800 .
C29 H29B 0.9800 .
C29 H29C 0.9800 .
C30 H30A 0.9800 .
C30 H30B 0.9800 .
C30 H30C 0.9800 .
N2 Si2 2.028(18) .
Si2 C32 1.80(2) .
Si2 C33 1.93(2) .
Si2 C31 1.94(2) .
C31 H31A 0.9800 .
C31 H31B 0.9800 .
C31 H31C 0.9800 .
C32 H32A 0.9800 .
C32 H32B 0.9800 .
C32 H32C 0.9800 .
C33 C36 1.41(3) .
C33 C35 1.62(3) .
C33 C34 1.67(3) .
C34 H34A 0.9800 .
C34 H34B 0.9800 .
C34 H34C 0.9800 .
C35 C35 2.02(6) 2_655
C35 H35A 0.9800 .
C35 H35B 0.9800 .
C35 H35C 0.9800 .
C36 H36A 0.9800 .
C36 H36B 0.9800 .
C36 H36C 0.9800 .
N2A Si2A 2.051(19) .
Si2A C32A 1.82(3) .
Si2A C31A 1.90(2) .
Si2A C33A 1.92(2) .
C31A H31D 0.9800 .
C31A H31E 0.9800 .
C31A H31F 0.9800 .
C32A H32D 0.9800 .
C32A H32E 0.9800 .
C32A H32F 0.9800 .
C33A C36A 1.42(3) .
C33A C35A 1.61(3) .
C33A C34A 1.69(3) .
C34A H34D 0.9800 .
C34A H34E 0.9800 .
C34A H34F 0.9800 .
C35A H35D 0.9800 .
C35A H35E 0.9800 .
C35A H35F 0.9800 .
C36A H36D 0.9800 .
C36A H36E 0.9800 .
C36A H36F 0.9800 .

loop_
_geom_torsion_atom_site_label_1
_geom_torsion_atom_site_label_2
_geom_torsion_atom_site_label_3
_geom_torsion_atom_site_label_4
_geom_torsion
_geom_torsion_site_symmetry_4
C10 Fe1 C1 C5 91.3(11) .
C9 Fe1 C1 C5 -35(5) .
C2A Fe1 C1 C5 32.7(10) .
C9A Fe1 C1 C5 149.7(13) .
C3A Fe1 C1 C5 -8.8(11) .
C8A Fe1 C1 C5 -126(3) .
C4 Fe1 C1 C5 -40.9(3) .
C10A Fe1 C1 C5 174.8(10) .
C6 Fe1 C1 C5 139.8(8) .
C8 Fe1 C1 C5 -130.4(12) .
C7A Fe1 C1 C5 -113.9(11) .
C10 Fe1 C1 C2 -150.9(11) .
C9 Fe1 C1 C2 83(5) .
C5 Fe1 C1 C2 117.8(3) .
C2A Fe1 C1 C2 150.6(10) .
C9A Fe1 C1 C2 -92.4(13) .
C3A Fe1 C1 C2 109.0(11) .
C8A Fe1 C1 C2 -9(3) .
C4 Fe1 C1 C2 76.9(5) .
C10A Fe1 C1 C2 -67.3(10) .
C6 Fe1 C1 C2 -102.4(8) .
C8 Fe1 C1 C2 -12.5(12) .
C7A Fe1 C1 C2 3.9(11) .
C10 Fe1 C1 N1 -21.4(18) .
C9 Fe1 C1 N1 -148(5) .
C5 Fe1 C1 N1 -112.7(14) .
C2A Fe1 C1 N1 -80.0(14) .
C9A Fe1 C1 N1 37.1(19) .
C3A Fe1 C1 N1 -121.5(15) .
C8A Fe1 C1 N1 121(3) .
C4 Fe1 C1 N1 -153.6(14) .
C10A Fe1 C1 N1 62.1(14) .
C6 Fe1 C1 N1 27.1(15) .
C8 Fe1 C1 N1 117.0(13) .
C7A Fe1 C1 N1 133.4(13) .
C5 C1 C2 C3 0.0 .
N1 C1 C2 C3 174.9(17) .
Fe1 C1 C2 C3 -56.4(5) .
C5 C1 C2 Fe1 56.4(5) .
N1 C1 C2 Fe1 -128.8(15) .
C10 Fe1 C2 C3 -135(3) .
C9 Fe1 C2 C3 -40.8(11) .
C5 Fe1 C2 C3 83.1(4) .
C2A Fe1 C2 C3 94.7(10) .
C9A Fe1 C2 C3 -114.1(10) .
C3A Fe1 C2 C3 52.5(10) .
C8A Fe1 C2 C3 -60.6(10) .
C4 Fe1 C2 C3 36.7(3) .
C10A Fe1 C2 C3 -121.6(9) .
C6 Fe1 C2 C3 -137.2(8) .
C8 Fe1 C2 C3 -65.8(8) .
C7A Fe1 C2 C3 -54.4(9) .
C10 Fe1 C2 C1 103(3) .
C9 Fe1 C2 C1 -163.1(11) .
C5 Fe1 C2 C1 -39.2(3) .
C2A Fe1 C2 C1 -27.6(10) .
C9A Fe1 C2 C1 123.7(10) .
C3A Fe1 C2 C1 -69.7(10) .
C8A Fe1 C2 C1 177.1(10) .
C4 Fe1 C2 C1 -85.6(5) .
C10A Fe1 C2 C1 116.1(9) .
C6 Fe1 C2 C1 100.5(8) .
C8 Fe1 C2 C1 171.9(8) .
C7A Fe1 C2 C1 -176.7(9) .
C1 C2 C3 C4 0.0 .
Fe1 C2 C3 C4 -53.9(6) .
C1 C2 C3 Fe1 53.9(6) .
C10 Fe1 C3 C2 152.0(14) .
C9 Fe1 C3 C2 153.6(8) .
C5 Fe1 C3 C2 -79.7(5) .
C2A Fe1 C3 C2 -92.9(9) .
C9A Fe1 C3 C2 98.8(12) .
C3A Fe1 C3 C2 -124.0(9) .
C8A Fe1 C3 C2 134.1(9) .
C4 Fe1 C3 C2 -120.6(4) .
C10A Fe1 C3 C2 62.4(9) .
C6 Fe1 C3 C2 71.1(10) .
C8 Fe1 C3 C2 117.4(9) .
C7A Fe1 C3 C2 118.0(10) .
C10 Fe1 C3 C4 -87.5(14) .
C9 Fe1 C3 C4 -85.8(9) .
C5 Fe1 C3 C4 40.8(3) .
C2A Fe1 C3 C4 27.6(9) .
C9A Fe1 C3 C4 -140.6(12) .
C3A Fe1 C3 C4 -3.4(9) .
C8A Fe1 C3 C4 -105.3(9) .
C10A Fe1 C3 C4 -177.1(9) .
C6 Fe1 C3 C4 -168.3(10) .
C8 Fe1 C3 C4 -122.0(9) .
C7A Fe1 C3 C4 -121.4(10) .
C2 C3 C4 C5 0.0 .
Fe1 C3 C4 C5 -60.3(6) .
C2 C3 C4 Fe1 60.3(6) .
C10 Fe1 C4 C5 -102.6(10) .
C9 Fe1 C4 C5 -139.1(10) .
C2A Fe1 C4 C5 -34.7(9) .
C9A Fe1 C4 C5 -155.5(18) .
C3A Fe1 C4 C5 -70.0(16) .
C8A Fe1 C4 C5 -157.0(10) .
C10A Fe1 C4 C5 120.7(15) .
C6 Fe1 C4 C5 -145(6) .
C8 Fe1 C4 C5 178.2(9) .
C7A Fe1 C4 C5 167.5(10) .
C10 Fe1 C4 C3 141.6(10) .
C9 Fe1 C4 C3 105.1(10) .
C5 Fe1 C4 C3 -115.8(3) .
C2A Fe1 C4 C3 -150.5(9) .
C9A Fe1 C4 C3 88.7(18) .
C3A Fe1 C4 C3 174.2(15) .
C8A Fe1 C4 C3 87.2(10) .
C10A Fe1 C4 C3 4.9(15) .
C6 Fe1 C4 C3 99(6) .
C8 Fe1 C4 C3 62.4(9) .
C7A Fe1 C4 C3 51.7(10) .
C3 C4 C5 C1 0.0 .
Fe1 C4 C5 C1 -67.9(7) .
C3 C4 C5 Fe1 67.9(7) .
C2 C1 C5 C4 0.0 .
N1 C1 C5 C4 -175.2(16) .
Fe1 C1 C5 C4 65.0(7) .
C2 C1 C5 Fe1 -65.0(7) .
N1 C1 C5 Fe1 119.8(14) .
C10 Fe1 C5 C4 115.2(9) .
C9 Fe1 C5 C4 57.1(12) .
C2A Fe1 C5 C4 120.5(16) .
C9A Fe1 C5 C4 145(3) .
C3A Fe1 C5 C4 52.1(16) .
C8A Fe1 C5 C4 41.9(17) .
C10A Fe1 C5 C4 -123.3(16) .
C6 Fe1 C5 C4 172.9(11) .
C8 Fe1 C5 C4 -3.3(17) .
C7A Fe1 C5 C4 -16.4(13) .
C10 Fe1 C5 C1 -130.1(9) .
C9 Fe1 C5 C1 171.8(12) .
C2A Fe1 C5 C1 -124.8(16) .
C9A Fe1 C5 C1 -100(2) .
C3A Fe1 C5 C1 166.8(16) .
C8A Fe1 C5 C1 156.6(17) .
C4 Fe1 C5 C1 114.7(3) .
C10A Fe1 C5 C1 -8.5(16) .
C6 Fe1 C5 C1 -72.3(11) .
C8 Fe1 C5 C1 111.5(17) .
C7A Fe1 C5 C1 98.3(13) .
C9 Fe1 C6 C10 41.7(5) .
C5 Fe1 C6 C10 -91.7(12) .
C2A Fe1 C6 C10 -59.5(12) .
C9A Fe1 C6 C10 62(2) .
C3A Fe1 C6 C10 -17.5(16) .
C8A Fe1 C6 C10 60.4(10) .
C4 Fe1 C6 C10 48(6) .
C10A Fe1 C6 C10 152.1(16) .
C8 Fe1 C6 C10 86.1(7) .
C7A Fe1 C6 C10 95.4(10) .
C10 Fe1 C6 C7 -120.3(5) .
C9 Fe1 C6 C7 -78.7(6) .
C5 Fe1 C6 C7 147.9(11) .
C2A Fe1 C6 C7 -179.9(12) .
C9A Fe1 C6 C7 -59(2) .
C3A Fe1 C6 C7 -137.9(16) .
C8A Fe1 C6 C7 -59.9(9) .
C4 Fe1 C6 C7 -72(6) .
C10A Fe1 C6 C7 31.7(15) .
C8 Fe1 C6 C7 -34.2(4) .
C7A Fe1 C6 C7 -24.9(10) .
C10 Fe1 C6 N2 119(2) .
C9 Fe1 C6 N2 161(2) .
C5 Fe1 C6 N2 27(3) .
C2A Fe1 C6 N2 60(2) .
C9A Fe1 C6 N2 -179(4) .
C3A Fe1 C6 N2 102(2) .
C8A Fe1 C6 N2 180(2) .
C4 Fe1 C6 N2 167(5) .
C10A Fe1 C6 N2 -89(3) .
C8 Fe1 C6 N2 -155(2) .
C7A Fe1 C6 N2 -145(2) .
C10 C6 C7 C8 0.0 .
N2 C6 C7 C8 168(2) .
Fe1 C6 C7 C8 53.1(9) .
C10 C6 C7 Fe1 -53.1(9) .
N2 C6 C7 Fe1 115.3(19) .
C10 Fe1 C7 C8 -85.8(7) .
C9 Fe1 C7 C8 -37.9(4) .
C5 Fe1 C7 C8 125(2) .
C2A Fe1 C7 C8 -124(2) .
C9A Fe1 C7 C8 -90.4(17) .
C3A Fe1 C7 C8 -12(2) .
C8A Fe1 C7 C8 -30.1(12) .
C4 Fe1 C7 C8 45.4(11) .
C10A Fe1 C7 C8 166(3) .
C6 Fe1 C7 C8 -124.1(6) .
C7A Fe1 C7 C8 23.2(13) .
C10 Fe1 C7 C6 38.3(4) .
C9 Fe1 C7 C6 86.2(7) .
C5 Fe1 C7 C6 -111.1(19) .
C2A Fe1 C7 C6 0(2) .
C9A Fe1 C7 C6 33.7(17) .
C3A Fe1 C7 C6 112(2) .
C8A Fe1 C7 C6 94.0(12) .
C4 Fe1 C7 C6 169.5(10) .
C10A Fe1 C7 C6 -70(3) .
C8 Fe1 C7 C6 124.1(6) .
C7A Fe1 C7 C6 147.3(12) .
C6 C7 C8 C9 0.0 .
Fe1 C7 C8 C9 52.7(8) .
C6 C7 C8 Fe1 -52.7(8) .
C10 Fe1 C8 C9 -41.6(5) .
C5 Fe1 C8 C9 91.1(13) .
C2A Fe1 C8 C9 14.7(18) .
C9A Fe1 C8 C9 -75.5(12) .
C3A Fe1 C8 C9 53.5(11) .
C8A Fe1 C8 C9 -14(2) .
C4 Fe1 C8 C9 88.8(8) .
C10A Fe1 C8 C9 -126.2(12) .
C6 Fe1 C8 C9 -86.5(7) .
C7A Fe1 C8 C9 121(3) .
C10 Fe1 C8 C7 79.1(6) .
C9 Fe1 C8 C7 120.8(5) .
C5 Fe1 C8 C7 -148.1(13) .
C2A Fe1 C8 C7 135.4(17) .
C9A Fe1 C8 C7 45.3(12) .
C3A Fe1 C8 C7 174.2(11) .
C8A Fe1 C8 C7 107(2) .
C4 Fe1 C8 C7 -150.4(8) .
C10A Fe1 C8 C7 -5.5(12) .
C6 Fe1 C8 C7 34.3(4) .
C7A Fe1 C8 C7 -118(3) .
C7 C8 C9 C10 0.0 .
Fe1 C8 C9 C10 60.6(7) .
C7 C8 C9 Fe1 -60.6(7) .
C5 Fe1 C9 C10 106.6(9) .
C2A Fe1 C9 C10 71.8(10) .
C9A Fe1 C9 C10 -48.1(11) .
C3A Fe1 C9 C10 110.0(10) .
C8A Fe1 C9 C10 -99(3) .
C4 Fe1 C9 C10 141.4(8) .
C10A Fe1 C9 C10 -73.1(10) .
C6 Fe1 C9 C10 -39.4(3) .
C8 Fe1 C9 C10 -116.2(4) .
C7A Fe1 C9 C10 -137.7(12) .
C10 Fe1 C9 C8 116.2(4) .
C5 Fe1 C9 C8 -137.1(9) .
C2A Fe1 C9 C8 -172.0(10) .
C9A Fe1 C9 C8 68.1(10) .
C3A Fe1 C9 C8 -133.8(11) .
C8A Fe1 C9 C8 17(3) .
C4 Fe1 C9 C8 -102.3(8) .
C10A Fe1 C9 C8 43.1(11) .
C6 Fe1 C9 C8 76.9(6) .
C7A Fe1 C9 C8 -21.5(12) .
C8 C9 C10 C6 0.0 .
Fe1 C9 C10 C6 66.7(9) .
C8 C9 C10 Fe1 -66.7(9) .
C7 C6 C10 C9 0.0 .
N2 C6 C10 C9 -168(2) .
Fe1 C6 C10 C9 -61.3(8) .
C7 C6 C10 Fe1 61.3(8) .
N2 C6 C10 Fe1 -107(2) .
C5 Fe1 C10 C9 -112.0(8) .
C2A Fe1 C10 C9 -115.2(11) .
C9A Fe1 C10 C9 84.6(15) .
C3A Fe1 C10 C9 -74.5(10) .
C8A Fe1 C10 C9 25.0(12) .
C4 Fe1 C10 C9 -56.5(9) .
C10A Fe1 C10 C9 99.4(10) .
C6 Fe1 C10 C9 116.1(4) .
C8 Fe1 C10 C9 39.1(3) .
C7A Fe1 C10 C9 33.2(10) .
C9 Fe1 C10 C6 -116.1(4) .
C5 Fe1 C10 C6 131.9(8) .
C2A Fe1 C10 C6 128.7(11) .
C9A Fe1 C10 C6 -31.4(15) .
C3A Fe1 C10 C6 169.4(10) .
C8A Fe1 C10 C6 -91.1(11) .
C4 Fe1 C10 C6 -172.6(9) .
C10A Fe1 C10 C6 -16.6(10) .
C8 Fe1 C10 C6 -77.0(5) .
C7A Fe1 C10 C6 -82.9(10) .
C10 Fe1 C1A C2A 51.3(12) .
C9 Fe1 C1A C2A 3(2) .
C5 Fe1 C1A C2A -66.5(14) .
C9A Fe1 C1A C2A 91.5(15) .
C3A Fe1 C1A C2A -41.4(6) .
C8A Fe1 C1A C2A 19(4) .
C4 Fe1 C1A C2A -77.8(10) .
C10A Fe1 C1A C2A 139.6(13) .
C6 Fe1 C1A C2A 98.6(11) .
C8 Fe1 C1A C2A -154(5) .
C7A Fe1 C1A C2A -126(2) .
C10 Fe1 C1A C5A 170.1(11) .
C9 Fe1 C1A C5A 122(2) .
C5 Fe1 C1A C5A 52.2(14) .
C2A Fe1 C1A C5A 118.8(7) .
C9A Fe1 C1A C5A -149.7(14) .
C3A Fe1 C1A C5A 77.4(8) .
C8A Fe1 C1A C5A 137(4) .
C4 Fe1 C1A C5A 41.0(10) .
C10A Fe1 C1A C5A -101.6(12) .
C6 Fe1 C1A C5A -142.7(10) .
C8 Fe1 C1A C5A -35(5) .
C7A Fe1 C1A C5A -7(2) .
C10 Fe1 C1A N1 -107.7(15) .
C9 Fe1 C1A N1 -155.9(15) .
C5 Fe1 C1A N1 134(2) .
C2A Fe1 C1A N1 -159.0(19) .
C9A Fe1 C1A N1 -67(2) .
C3A Fe1 C1A N1 159.6(18) .
C8A Fe1 C1A N1 -140(4) .
C4 Fe1 C1A N1 123.2(16) .
C10A Fe1 C1A N1 -19(2) .
C6 Fe1 C1A N1 -60.5(17) .
C8 Fe1 C1A N1 47(6) .
C7A Fe1 C1A N1 75(2) .
C5A C1A C2A C3A 0.0 .
N1 C1A C2A C3A 155(7) .
Fe1 C1A C2A C3A 63.7(12) .
C5A C1A C2A Fe1 -63.7(12) .
N1 C1A C2A Fe1 91(6) .
C10 Fe1 C2A C3A 108.6(12) .
C9 Fe1 C2A C3A 67.0(12) .
C5 Fe1 C2A C3A -67.2(13) .
C9A Fe1 C2A C3A 122.6(12) .
C8A Fe1 C2A C3A 70.7(13) .
C4 Fe1 C2A C3A -28.8(10) .
C10A Fe1 C2A C3A 174.7(17) .
C6 Fe1 C2A C3A 143.7(10) .
C8 Fe1 C2A C3A 56.9(17) .
C7A Fe1 C2A C3A 17(2) .
C10 Fe1 C2A C1A -136.6(11) .
C9 Fe1 C2A C1A -178.2(11) .
C5 Fe1 C2A C1A 47.5(13) .
C9A Fe1 C2A C1A -122.7(12) .
C3A Fe1 C2A C1A 114.7(5) .
C8A Fe1 C2A C1A -174.5(13) .
C4 Fe1 C2A C1A 86.0(9) .
C10A Fe1 C2A C1A -70.6(17) .
C6 Fe1 C2A C1A -101.6(10) .
C8 Fe1 C2A C1A 171.6(17) .
C7A Fe1 C2A C1A 132(2) .
C1A C2A C3A C4A 0.0 .
Fe1 C2A C3A C4A 68.8(12) .
C1A C2A C3A Fe1 -68.8(12) .
C10 Fe1 C3A C4A 168.5(12) .
C9 Fe1 C3A C4A 126.1(13) .
C5 Fe1 C3A C4A -57.6(11) .
C2A Fe1 C3A C4A -115.1(5) .
C9A Fe1 C3A C4A 151.0(14) .
C8A Fe1 C3A C4A 116.6(12) .
C4 Fe1 C3A C4A 12.3(15) .
C10A Fe1 C3A C4A 96(10) .
C6 Fe1 C3A C4A -179.6(14) .
C8 Fe1 C3A C4A 93.9(11) .
C7A Fe1 C3A C4A 74.3(12) .
C10 Fe1 C3A C2A -76.4(11) .
C9 Fe1 C3A C2A -118.7(13) .
C5 Fe1 C3A C2A 57.5(12) .
C9A Fe1 C3A C2A -93.8(14) .
C8A Fe1 C3A C2A -128.3(12) .
C4 Fe1 C3A C2A 127.4(15) .
C10A Fe1 C3A C2A -149(10) .
C6 Fe1 C3A C2A -64.5(14) .
C8 Fe1 C3A C2A -150.9(11) .
C7A Fe1 C3A C2A -170.6(12) .
C2A C3A C4A C5A 0.0 .
Fe1 C3A C4A C5A 61.9(12) .
C2A C3A C4A Fe1 -61.9(12) .
C10 Fe1 C4A C5A -137.8(17) .
C9 Fe1 C4A C5A -179.6(13) .
C5 Fe1 C4A C5A -49.2(11) .
C2A Fe1 C4A C5A -78.5(8) .
C9A Fe1 C4A C5A 154(3) .
C3A Fe1 C4A C5A -119.9(7) .
C8A Fe1 C4A C5A 161.0(13) .
C4 Fe1 C4A C5A -169(6) .
C10A Fe1 C4A C5A 69.9(16) .
C6 Fe1 C4A C5A 56(16) .
C8 Fe1 C4A C5A 135.6(12) .
C7A Fe1 C4A C5A 127.3(13) .
C10 Fe1 C4A C3A -18.0(17) .
C9 Fe1 C4A C3A -59.7(13) .
C5 Fe1 C4A C3A 70.7(12) .
C2A Fe1 C4A C3A 41.4(6) .
C9A Fe1 C4A C3A -87(3) .
C8A Fe1 C4A C3A -79.1(13) .
C4 Fe1 C4A C3A -49(6) .
C10A Fe1 C4A C3A -170.2(15) .
C6 Fe1 C4A C3A 176(16) .
C8 Fe1 C4A C3A -104.5(12) .
C7A Fe1 C4A C3A -112.8(13) .
C3A C4A C5A C1A 0.0 .
Fe1 C4A C5A C1A 53.9(11) .
C3A C4A C5A Fe1 -53.9(11) .
C2A C1A C5A C4A 0.0 .
N1 C1A C5A C4A -172(2) .
Fe1 C1A C5A C4A -54.9(10) .
C2A C1A C5A Fe1 54.9(10) .
N1 C1A C5A Fe1 -117.4(16) .
C10 Fe1 C5A C4A 102(2) .
C9 Fe1 C5A C4A 1(2) .
C5 Fe1 C5A C4A 69.4(17) .
C2A Fe1 C5A C4A 84.4(9) .
C9A Fe1 C5A C4A -155(3) .
C3A Fe1 C5A C4A 37.5(6) .
C8A Fe1 C5A C4A -37(2) .
C4 Fe1 C5A C4A 2.4(14) .
C10A Fe1 C5A C4A -137.2(12) .
C6 Fe1 C5A C4A -176.2(14) .
C8 Fe1 C5A C4A -65.1(14) .
C7A Fe1 C5A C4A -60.7(13) .
C10 Fe1 C5A C1A -21(2) .
C9 Fe1 C5A C1A -122(2) .
C5 Fe1 C5A C1A -53.5(17) .
C2A Fe1 C5A C1A -38.5(6) .
C9A Fe1 C5A C1A 82(3) .
C3A Fe1 C5A C1A -85.4(9) .
C8A Fe1 C5A C1A -160(2) .
C4 Fe1 C5A C1A -120.5(13) .
C10A Fe1 C5A C1A 99.9(12) .
C6 Fe1 C5A C1A 60.9(14) .
C8 Fe1 C5A C1A 172.0(14) .
C7A Fe1 C5A C1A 176.4(13) .
C10 Fe1 C6A C7A -74.1(12) .
C9 Fe1 C6A C7A -32.7(12) .
C5 Fe1 C6A C7A 108.6(10) .
C2A Fe1 C6A C7A 130(4) .
C9A Fe1 C6A C7A -82.9(8) .
C3A Fe1 C6A C7A 51.1(15) .
C8A Fe1 C6A C7A -37.5(6) .
C4 Fe1 C6A C7A 68.6(10) .
C10A Fe1 C6A C7A -121.1(6) .
C6 Fe1 C6A C7A -103.9(11) .
C8 Fe1 C6A C7A -29.5(14) .
C10 Fe1 C6A C10A 47.0(12) .
C9 Fe1 C6A C10A 88.4(12) .
C5 Fe1 C6A C10A -130.3(10) .
C2A Fe1 C6A C10A -109(4) .
C9A Fe1 C6A C10A 38.2(6) .
C3A Fe1 C6A C10A 172.3(15) .
C8A Fe1 C6A C10A 83.6(8) .
C4 Fe1 C6A C10A -170.3(10) .
C6 Fe1 C6A C10A 17.3(11) .
C8 Fe1 C6A C10A 91.6(13) .
C7A Fe1 C6A C10A 121.1(6) .
C10A C6A C7A C8A 0.0 .
Fe1 C6A C7A C8A 56.4(10) .
C10A C6A C7A Fe1 -56.4(10) .
C10 Fe1 C7A C6A 110.3(11) .
C9 Fe1 C7A C6A 138.4(14) .
C5 Fe1 C7A C6A -105.8(11) .
C2A Fe1 C7A C6A -158.4(19) .
C9A Fe1 C7A C6A 80.7(8) .
C3A Fe1 C7A C6A -146.2(12) .
C8A Fe1 C7A C6A 120.0(6) .
C4 Fe1 C7A C6A -116.6(11) .
C10A Fe1 C7A C6A 36.2(5) .
C6 Fe1 C7A C6A 68.7(11) .
C8 Fe1 C7A C6A 94(2) .
C10 Fe1 C7A C8A -9.7(11) .
C9 Fe1 C7A C8A 18.3(13) .
C5 Fe1 C7A C8A 134.2(11) .
C2A Fe1 C7A C8A 81.6(19) .
C9A Fe1 C7A C8A -39.3(5) .
C3A Fe1 C7A C8A 93.7(12) .
C4 Fe1 C7A C8A 123.3(10) .
C10A Fe1 C7A C8A -83.8(8) .
C6 Fe1 C7A C8A -51.3(11) .
C8 Fe1 C7A C8A -26(2) .
C6A C7A C8A C9A 0.0 .
Fe1 C7A C8A C9A 59.9(11) .
C6A C7A C8A Fe1 -59.9(11) .
C10 Fe1 C8A C7A 167.3(14) .
C9 Fe1 C8A C7A -129(3) .
C5 Fe1 C8A C7A -91.6(14) .
C2A Fe1 C8A C7A -139.7(12) .
C9A Fe1 C8A C7A 117.8(6) .
C3A Fe1 C8A C7A -98.6(12) .
C4 Fe1 C8A C7A -63.3(10) .
C10A Fe1 C8A C7A 79.1(7) .
C6 Fe1 C8A C7A 118.4(11) .
C8 Fe1 C8A C7A 22(2) .
C10 Fe1 C8A C9A 49.6(14) .
C9 Fe1 C8A C9A 113(3) .
C5 Fe1 C8A C9A 150.7(15) .
C2A Fe1 C8A C9A 102.5(13) .
C3A Fe1 C8A C9A 143.6(12) .
C4 Fe1 C8A C9A 179.0(11) .
C10A Fe1 C8A C9A -38.7(5) .
C6 Fe1 C8A C9A 0.7(11) .
C8 Fe1 C8A C9A -96(2) .
C7A Fe1 C8A C9A -117.8(6) .
C7A C8A C9A C10A 0.0 .
Fe1 C8A C9A C10A 63.0(11) .
C7A C8A C9A Fe1 -63.0(11) .
C10 Fe1 C9A C10A 157.9(18) .
C9 Fe1 C9A C10A -140.0(12) .
C5 Fe1 C9A C10A 116(2) .
C2A Fe1 C9A C10A 133.7(13) .
C3A Fe1 C9A C10A -172.3(16) .
C8A Fe1 C9A C10A -117.4(6) .
C4 Fe1 C9A C10A -119(2) .
C6 Fe1 C9A C10A 64(3) .
C8 Fe1 C9A C10A -85.3(11) .
C7A Fe1 C9A C10A -79.2(7) .
C10 Fe1 C9A C8A -84.7(19) .
C9 Fe1 C9A C8A -22.6(12) .
C5 Fe1 C9A C8A -127(2) .
C2A Fe1 C9A C8A -109.0(13) .
C3A Fe1 C9A C8A -54.9(16) .
C4 Fe1 C9A C8A -2(2) .
C10A Fe1 C9A C8A 117.4(6) .
C6 Fe1 C9A C8A -178(3) .
C8 Fe1 C9A C8A 32.1(11) .
C7A Fe1 C9A C8A 38.2(5) .
C8A C9A C10A N2A 177(4) .
Fe1 C9A C10A N2A -122(3) .
C8A C9A C10A C6A 0.0 .
Fe1 C9A C10A C6A 61.2(11) .
C8A C9A C10A Fe1 -61.2(12) .
C8A C9A C10A U1 -132.2(17) .
Fe1 C9A C10A U1 -71.1(10) .
C7A C6A C10A N2A -176(4) .
Fe1 C6A C10A N2A 127(4) .
C7A C6A C10A C9A 0.0 .
Fe1 C6A C10A C9A -57.1(11) .
C7A C6A C10A Fe1 57.1(11) .
C7A C6A C10A U1 119.3(19) .
Fe1 C6A C10A U1 62.2(13) .
C10 Fe1 C10A N2A 97(3) .
C9 Fe1 C10A N2A 141(3) .
C5 Fe1 C10A N2A -39(4) .
C2A Fe1 C10A N2A 26(4) .
C9A Fe1 C10A N2A 110(4) .
C3A Fe1 C10A N2A 171(10) .
C8A Fe1 C10A N2A 150(4) .
C4 Fe1 C10A N2A -114(3) .
C6 Fe1 C10A N2A 78(3) .
C8 Fe1 C10A N2A 173(4) .
C7A Fe1 C10A N2A -166(4) .
C10 Fe1 C10A C9A -13.2(10) .
C9 Fe1 C10A C9A 30.5(11) .
C5 Fe1 C10A C9A -149.2(13) .
C2A Fe1 C10A C9A -84.1(17) .
C3A Fe1 C10A C9A 61(11) .
C8A Fe1 C10A C9A 39.4(5) .
C4 Fe1 C10A C9A 135.6(16) .
C6 Fe1 C10A C9A -32.0(16) .
C8 Fe1 C10A C9A 62.9(10) .
C7A Fe1 C10A C9A 83.3(7) .
C10 Fe1 C10A C6A -132.5(10) .
C9 Fe1 C10A C6A -88.8(11) .
C5 Fe1 C10A C6A 91.5(13) .
C2A Fe1 C10A C6A 156.7(17) .
C9A Fe1 C10A C6A -119.3(7) .
C3A Fe1 C10A C6A -59(11) .
C8A Fe1 C10A C6A -79.9(8) .
C4 Fe1 C10A C6A 16.3(16) .
C6 Fe1 C10A C6A -151.3(17) .
C8 Fe1 C10A C6A -56.4(11) .
C7A Fe1 C10A C6A -36.0(5) .
C10 Fe1 C10A U1 96.0(9) .
C9 Fe1 C10A U1 139.7(9) .
C5 Fe1 C10A U1 -40.0(16) .
C2A Fe1 C10A U1 25.2(19) .
C9A Fe1 C10A U1 109.2(12) .
C3A Fe1 C10A U1 170(10) .
C8A Fe1 C10A U1 148.6(11) .
C4 Fe1 C10A U1 -115.1(11) .
C6 Fe1 C10A U1 77.2(14) .
C8 Fe1 C10A U1 172.1(13) .
C7A Fe1 C10A U1 -167.5(11) .
N2 U1 C10A N2A 70(3) .
N1 U1 C10A N2A -136(3) .
C24 U1 C10A N2A -39(3) .
C17 U1 C10A N2A 95(3) .
Fe1 U1 C10A N2A -179(3) .
N2 U1 C10A C9A -49.1(19) .
N1 U1 C10A C9A 104.8(12) .
N2A U1 C10A C9A -119(3) .
C24 U1 C10A C9A -158.0(12) .
C17 U1 C10A C9A -23.8(14) .
Fe1 U1 C10A C9A 62.2(10) .
N2 U1 C10A C6A -171(2) .
N1 U1 C10A C6A -17.1(15) .
N2A U1 C10A C6A 119(3) .
C24 U1 C10A C6A 80.2(16) .
C17 U1 C10A C6A -145.7(15) .
Fe1 U1 C10A C6A -59.7(12) .
N2 U1 C10A Fe1 -111.3(18) .
N1 U1 C10A Fe1 42.6(8) .
N2A U1 C10A Fe1 179(3) .
C24 U1 C10A Fe1 139.8(9) .
C17 U1 C10A Fe1 -86.0(10) .
C16 C11 C12 C13 0.0 .
C17 C11 C12 C13 168.5(19) .
C11 C12 C13 C14 0.0 .
C12 C13 C14 C15 0.0 .
C13 C14 C15 C16 0.0 .
C14 C15 C16 C11 0.0 .
C12 C11 C16 C15 0.0 .
C17 C11 C16 C15 -168.2(19) .
C12 C11 C17 U1 -69.7(13) .
C16 C11 C17 U1 98.7(12) .
N2 U1 C17 C11 -123.0(18) .
N1 U1 C17 C11 105.0(12) .
N2A U1 C17 C11 -115.2(18) .
C24 U1 C17 C11 -11.1(16) .
C10A U1 C17 C11 -143.3(12) .
Fe1 U1 C17 C11 177.0(11) .
C23 C18 C19 C20 0.0 .
C24 C18 C19 C20 -176.8(17) .
C18 C19 C20 C21 0.0 .
C19 C20 C21 C22 0.0 .
C20 C21 C22 C23 0.0 .
C21 C22 C23 C18 0.0 .
C19 C18 C23 C22 0.0 .
C24 C18 C23 C22 176.6(19) .
C19 C18 C24 U1 57.4(14) .
C23 C18 C24 U1 -119.3(12) .
N2 U1 C24 C18 -124.3(17) .
N1 U1 C24 C18 30.5(13) .
N2A U1 C24 C18 -88.5(15) .
C17 U1 C24 C18 162.5(12) .
C10A U1 C24 C18 -71.7(15) .
Fe1 U1 C24 C18 -30(2) .
C5 C1 N1 C1A -17.4(19) .
C2 C1 N1 C1A 168(3) .
Fe1 C1 N1 C1A 63(2) .
C5 C1 N1 Si1 30.6(16) .
C2 C1 N1 Si1 -143.6(11) .
Fe1 C1 N1 Si1 111.1(10) .
C5 C1 N1 U1 -99.9(11) .
C2 C1 N1 U1 85.9(14) .
Fe1 C1 N1 U1 -19.4(12) .
C2A C1A N1 C1 -132(7) .
C5A C1A N1 C1 24.1(18) .
Fe1 C1A N1 C1 -50.5(18) .
C2A C1A N1 Si1 89(6) .
C5A C1A N1 Si1 -114.7(13) .
Fe1 C1A N1 Si1 170.7(12) .
C2A C1A N1 U1 -32(6) .
C5A C1A N1 U1 124.8(13) .
Fe1 C1A N1 U1 50.2(13) .
N2 U1 N1 C1 12(2) .
N2A U1 N1 C1 -37.6(19) .
C24 U1 N1 C1 -134.2(10) .
C17 U1 N1 C1 96.6(11) .
C10A U1 N1 C1 -16.4(9) .
Fe1 U1 N1 C1 10.7(7) .
N2 U1 N1 C1A -28(2) .
N2A U1 N1 C1A -78(2) .
C24 U1 N1 C1A -174.5(12) .
C17 U1 N1 C1A 56.4(13) .
C10A U1 N1 C1A -56.7(11) .
Fe1 U1 N1 C1A -29.6(10) .
N2 U1 N1 Si1 -116.3(17) .
N2A U1 N1 Si1 -166.1(17) .
C24 U1 N1 Si1 97.3(8) .
C17 U1 N1 Si1 -31.8(10) .
C10A U1 N1 Si1 -144.9(7) .
Fe1 U1 N1 Si1 -117.8(5) .
C1 N1 Si1 C26 66.8(12) .
C1A N1 Si1 C26 95.8(12) .
U1 N1 Si1 C26 -174.2(8) .
C1 N1 Si1 C27 -51.6(14) .
C1A N1 Si1 C27 -22.6(14) .
U1 N1 Si1 C27 67.4(11) .
C1 N1 Si1 C25 176.2(11) .
C1A N1 Si1 C25 -154.9(11) .
U1 N1 Si1 C25 -64.8(8) .
C26 Si1 C27 C30 -168.0(14) .
C25 Si1 C27 C30 73.3(15) .
N1 Si1 C27 C30 -57.0(18) .
C26 Si1 C27 C29 63.3(13) .
C25 Si1 C27 C29 -55.4(13) .
N1 Si1 C27 C29 174.3(9) .
C26 Si1 C27 C28 -48.7(14) .
C25 Si1 C27 C28 -167.4(11) .
N1 Si1 C27 C28 62.4(15) .
C10 C6 N2 U1 85(3) .
C7 C6 N2 U1 -81(3) .
Fe1 C6 N2 U1 10(3) .
C10 C6 N2 Si2 -90(2) .
C7 C6 N2 Si2 104(2) .
Fe1 C6 N2 Si2 -164.9(11) .
N1 U1 N2 C6 -8(3) .
N2A U1 N2 C6 73(3) .
C24 U1 N2 C6 132(2) .
C17 U1 N2 C6 -118(3) .
C10A U1 N2 C6 33.7(17) .
Fe1 U1 N2 C6 -6.0(18) .
N1 U1 N2 Si2 164(2) .
N2A U1 N2 Si2 -116(4) .
C24 U1 N2 Si2 -57(4) .
C17 U1 N2 Si2 53(3) .
C10A U1 N2 Si2 -155(4) .
Fe1 U1 N2 Si2 165(4) .
C6 N2 Si2 C32 178(2) .
U1 N2 Si2 C32 6(4) .
C6 N2 Si2 C33 50(3) .
U1 N2 Si2 C33 -121(3) .
C6 N2 Si2 C31 -63(2) .
U1 N2 Si2 C31 125(3) .
C32 Si2 C33 C36 9(3) .
C31 Si2 C33 C36 -112(3) .
N2 Si2 C33 C36 132(3) .
C32 Si2 C33 C35 158(3) .
C31 Si2 C33 C35 37(2) .
N2 Si2 C33 C35 -79(3) .
C32 Si2 C33 C34 -90(2) .
C31 Si2 C33 C34 149(2) .
N2 Si2 C33 C34 33(3) .
C36 C33 C35 C35 -37(13) 2_655
C34 C33 C35 C35 74(12) 2_655
Si2 C33 C35 C35 -180(11) 2_655
C9A C10A N2A Si2A -52(5) .
C6A C10A N2A Si2A 124(3) .
Fe1 C10A N2A Si2A -134(3) .
U1 C10A N2A Si2A -133(4) .
C9A C10A N2A U1 81(3) .
C6A C10A N2A U1 -103(3) .
Fe1 C10A N2A U1 -2(4) .
N2 U1 N2A C10A -81(4) .
N1 U1 N2A C10A 51(3) .
C24 U1 N2A C10A 146(3) .
C17 U1 N2A C10A -91(3) .
Fe1 U1 N2A C10A 1(2) .
N2 U1 N2A Si2A 51(2) .
N1 U1 N2A Si2A -176.1(18) .
C24 U1 N2A Si2A -81(3) .
C17 U1 N2A Si2A 41(3) .
C10A U1 N2A Si2A 133(5) .
Fe1 U1 N2A Si2A 134(3) .
C10A N2A Si2A C32A -58(4) .
U1 N2A Si2A C32A 177(3) .
C10A N2A Si2A C31A -176(4) .
U1 N2A Si2A C31A 59(3) .
C10A N2A Si2A C33A 61(4) .
U1 N2A Si2A C33A -64(3) .
C32A Si2A C33A C36A 29(4) .
C31A Si2A C33A C36A 154(4) .
N2A Si2A C33A C36A -83(4) .
C32A Si2A C33A C35A -112(3) .
C31A Si2A C33A C35A 12(3) .
N2A Si2A C33A C35A 136(3) .
C32A Si2A C33A C34A 135(3) .
C31A Si2A C33A C34A -100(3) .
N2A Si2A C33A C34A 23(3) .
